data_4506030
loop_
_publ_author_name
'Arunachalam, M.'
'Chakraborty, Sourav'
'Marivel, S.'
'Ghosh, Pradyut'

_publ_section_title
;
 Anion-Assisted Formation of Discrete Homodimeric and Heterotetrameric
 Assemblies by Benzene Based Protonated Heteroaryl Receptors
;
_journal_issue 4
_journal_name_full 'Crystal Growth &amp; Design'
_journal_page_first 2097
_journal_paper_doi 10.1021/cg300099m
_journal_volume 12
_journal_year 2012
_chemical_formula_sum 'C41 H35 F12 N6 O12'
_chemical_formula_weight 1031.75
_chemical_name_systematic
; 
 ? 
;
_space_group_IT_number 2
_symmetry_cell_setting triclinic
_symmetry_space_group_name_Hall '-P 1'
_symmetry_space_group_name_H-M 'P -1'
_atom_sites_solution_hydrogens geom
_atom_sites_solution_primary direct
_atom_sites_solution_secondary difmap
_audit_creation_method SHELXL-97
_cell_angle_alpha 93.634(7)
_cell_angle_beta 94.092(7)
_cell_angle_gamma 105.305(7)
_cell_formula_units_Z 2
_cell_length_a 12.479(4)
_cell_length_b 12.888(4)
_cell_length_c 15.116(5)
_cell_measurement_reflns_used 6698
_cell_measurement_temperature 100(2)
_cell_measurement_theta_max 24.53
_cell_measurement_theta_min 2.22
_cell_volume 2330.3(13)
_computing_cell_refinement 'Bruker SMART'
_computing_data_collection 'Bruker SMART'
_computing_data_reduction 'Bruker SAINT'
_computing_molecular_graphics Platon
_computing_publication_material 'Mercury 2.3'
_computing_structure_refinement 'Bruker SHELXTL'
_computing_structure_solution 'Bruker SHELXTL'
_diffrn_ambient_temperature 100(2)
_diffrn_measured_fraction_theta_full 0.998
_diffrn_measured_fraction_theta_max 0.998
_diffrn_measurement_device_type 'CCD area detector'
_diffrn_measurement_method 'omega scans'
_diffrn_radiation_monochromator graphite
_diffrn_radiation_source 'fine-focus sealed tube'
_diffrn_radiation_type MoK\a
_diffrn_radiation_wavelength 0.71073
_diffrn_reflns_av_R_equivalents 0.0278
_diffrn_reflns_av_sigmaI/netI 0.0330
_diffrn_reflns_limit_h_max 14
_diffrn_reflns_limit_h_min -14
_diffrn_reflns_limit_k_max 15
_diffrn_reflns_limit_k_min -15
_diffrn_reflns_limit_l_max 17
_diffrn_reflns_limit_l_min -17
_diffrn_reflns_number 22047
_diffrn_reflns_theta_full 25.00
_diffrn_reflns_theta_max 25.00
_diffrn_reflns_theta_min 1.36
_exptl_absorpt_coefficient_mu 0.139
_exptl_absorpt_correction_T_max 0.9835
_exptl_absorpt_correction_T_min 0.9781
_exptl_absorpt_correction_type multi-scan
_exptl_absorpt_process_details sadabs
_exptl_crystal_colour colorless
_exptl_crystal_density_diffrn 1.480
_exptl_crystal_density_method 'not measured'
_exptl_crystal_description block
_exptl_crystal_F_000 1067
_exptl_crystal_size_max 0.16
_exptl_crystal_size_mid 0.14
_exptl_crystal_size_min 0.12
_refine_diff_density_max 0.947
_refine_diff_density_min -0.612
_refine_diff_density_rms 0.068
_refine_ls_extinction_method none
_refine_ls_goodness_of_fit_ref 1.028
_refine_ls_hydrogen_treatment mixed
_refine_ls_matrix_type full
_refine_ls_number_parameters 659
_refine_ls_number_reflns 8190
_refine_ls_number_restraints 24
_refine_ls_restrained_S_all 1.050
_refine_ls_R_factor_all 0.1125
_refine_ls_R_factor_gt 0.0879
_refine_ls_shift/su_max 0.066
_refine_ls_shift/su_mean 0.005
_refine_ls_structure_factor_coef Fsqd
_refine_ls_weighting_details 'calc w=1/[\s^2^(Fo^2^)+(0.1941P)^2^+1.8024P] where P=(Fo^2^+2Fc^2^)/3'
_refine_ls_weighting_scheme calc
_refine_ls_wR_factor_gt 0.2708
_refine_ls_wR_factor_ref 0.3046
_reflns_number_gt 5739
_reflns_number_total 8190
_reflns_threshold_expression >2sigma(I)
_cod_data_source_file cg300099m_si_002.cif
_cod_data_source_block Complex_2
_cod_depositor_comments
;
The following automatic conversions were performed:

'_exptl_absorpt_correction_type' value 'Multi-Scan' changed to
'multi-scan' according to
/home/saulius/struct/CIF-dictionaries/cif_core.dic dictionary named
'cif_core.dic' version 2.4.1 from 2010-06-29.

Automatic conversion script
Id: cif_fix_values 1715 2011-07-08 13:25:40Z adriana 
;
_cod_original_cell_volume 2330.2(13)
_cod_original_sg_symbol_H-M P-1
_cod_database_code 4506030

loop_
_symmetry_equiv_pos_as_xyz
'x, y, z'
'-x, -y, -z'

loop_
_atom_site_label
_atom_site_type_symbol
_atom_site_fract_x
_atom_site_fract_y
_atom_site_fract_z
_atom_site_U_iso_or_equiv
_atom_site_adp_type
_atom_site_occupancy
_atom_site_symmetry_multiplicity
_atom_site_calc_flag
_atom_site_refinement_flags
_atom_site_disorder_assembly
_atom_site_disorder_group
O1 O 0.0054(3) 0.1190(3) 0.1019(2) 0.0692(8) Uani 1 1 d D . .
C2 C 0.0126(4) 0.4967(3) 0.1397(3) 0.0676(12) Uani 1 1 d . . .
H2A H -0.0578 0.4532 0.1119 0.101 Uiso 1 1 calc R . .
H2B H 0.0621 0.5208 0.0949 0.101 Uiso 1 1 calc R . .
H2C H 0.0017 0.5581 0.1734 0.101 Uiso 1 1 calc R . .
C3 C 0.0629(3) 0.4307(3) 0.2010(2) 0.0470(8) Uani 1 1 d . . .
C4 C 0.1712(3) 0.4206(3) 0.1942(2) 0.0480(9) Uani 1 1 d . . .
C5 C 0.2411(4) 0.4813(3) 0.1262(3) 0.0605(11) Uani 1 1 d . . .
H5A H 0.2288 0.5525 0.1246 0.073 Uiso 1 1 calc R . .
H5B H 0.3194 0.4907 0.1445 0.073 Uiso 1 1 calc R . .
N6 N 0.2147(2) 0.4254(2) 0.0364(2) 0.0482(7) Uani 1 1 d . . .
C7 C 0.2703(3) 0.4605(3) -0.0380(2) 0.0485(8) Uani 1 1 d . . .
C8 C 0.3578(4) 0.5515(4) -0.0465(3) 0.0644(11) Uani 1 1 d . . .
H8 H 0.3917 0.6005 0.0016 0.077 Uiso 1 1 calc R . .
C9 C 0.3903(4) 0.5636(4) -0.1304(4) 0.0757(13) Uani 1 1 d . . .
H9 H 0.4488 0.6226 -0.1395 0.091 Uiso 1 1 calc R . .
C10 C 0.3391(4) 0.4906(4) -0.2034(3) 0.0730(12) Uani 1 1 d . . .
H10 H 0.3649 0.5023 -0.2591 0.088 Uiso 1 1 calc R . .
C11 C 0.2516(4) 0.4017(4) -0.1948(3) 0.0628(11) Uani 1 1 d . . .
H11 H 0.2172 0.3533 -0.2432 0.075 Uiso 1 1 calc R . .
C12 C 0.2175(3) 0.3885(3) -0.1096(3) 0.0496(9) Uani 1 1 d . . .
N13 N 0.1329(3) 0.3132(2) -0.0766(2) 0.0530(8) Uani 1 1 d . . .
H13 H 0.0868 0.2592 -0.1073 0.064 Uiso 1 1 calc R . .
C14 C 0.1339(3) 0.3371(3) 0.0092(2) 0.0510(9) Uani 1 1 d . . .
H14 H 0.0847 0.2976 0.0460 0.061 Uiso 1 1 calc R . .
C15 C 0.3285(4) 0.3382(4) 0.2354(4) 0.0720(12) Uani 1 1 d . . .
H15A H 0.3386 0.3358 0.1730 0.108 Uiso 1 1 calc R . .
H15B H 0.3321 0.2709 0.2577 0.108 Uiso 1 1 calc R . .
H15C H 0.3863 0.3960 0.2667 0.108 Uiso 1 1 calc R . .
C16 C 0.2166(3) 0.3566(3) 0.2493(3) 0.0504(9) Uani 1 1 d . . .
C17 C 0.1551(3) 0.3084(3) 0.3167(2) 0.0488(9) Uani 1 1 d . . .
C18 C 0.2069(4) 0.2489(3) 0.3829(3) 0.0601(10) Uani 1 1 d . . .
H18A H 0.2859 0.2851 0.3944 0.072 Uiso 1 1 calc R . .
H18B H 0.1733 0.2523 0.4386 0.072 Uiso 1 1 calc R . .
N19 N 0.1935(3) 0.1350(2) 0.35259(19) 0.0464(7) Uani 1 1 d . . .
C20 C 0.2332(3) 0.0627(3) 0.4019(2) 0.0484(8) Uani 1 1 d . . .
C21 C 0.2952(4) 0.0781(4) 0.4832(3) 0.0621(11) Uani 1 1 d . . .
H21 H 0.3178 0.1449 0.5160 0.075 Uiso 1 1 calc R . .
C22 C 0.3216(5) -0.0121(5) 0.5129(3) 0.0846(16) Uani 1 1 d . . .
H22 H 0.3639 -0.0062 0.5671 0.102 Uiso 1 1 calc R . .
C23 C 0.2860(6) -0.1121(5) 0.4630(4) 0.0940(18) Uani 1 1 d . . .
H23 H 0.3046 -0.1710 0.4858 0.113 Uiso 1 1 calc R . .
C24 C 0.2250(5) -0.1272(4) 0.3823(3) 0.0751(13) Uani 1 1 d . . .
H24 H 0.2019 -0.1942 0.3497 0.090 Uiso 1 1 calc R . .
C25 C 0.1995(3) -0.0358(3) 0.3515(3) 0.0526(9) Uani 1 1 d . . .
N26 N 0.1418(3) -0.0206(3) 0.2744(2) 0.0554(8) Uani 1 1 d . . .
H26 H 0.1125 -0.0694 0.2317 0.067 Uiso 1 1 calc R . .
C27 C 0.1392(3) 0.0816(3) 0.2768(2) 0.0516(9) Uani 1 1 d . . .
H27 H 0.1047 0.1117 0.2325 0.062 Uiso 1 1 calc R . .
C28 C -0.0235(4) 0.2601(3) 0.3949(3) 0.0649(11) Uani 1 1 d . . .
H28A H -0.0284 0.3125 0.4414 0.097 Uiso 1 1 calc R . .
H28B H 0.0114 0.2089 0.4195 0.097 Uiso 1 1 calc R . .
H28C H -0.0970 0.2231 0.3685 0.097 Uiso 1 1 calc R . .
C29 C 0.0454(3) 0.3165(3) 0.3245(2) 0.0479(8) Uani 1 1 d . . .
C30 C 0.0007(3) 0.3767(3) 0.2661(2) 0.0446(8) Uani 1 1 d . . .
C31 C -0.1174(3) 0.3827(3) 0.2739(3) 0.0567(10) Uani 1 1 d . . .
H31A H -0.1283 0.3960 0.3360 0.068 Uiso 1 1 calc R . .
H31B H -0.1301 0.4423 0.2425 0.068 Uiso 1 1 calc R . .
N32 N -0.1988(3) 0.2809(2) 0.2361(2) 0.0500(7) Uani 1 1 d . . .
C33 C -0.3023(3) 0.2338(3) 0.2665(2) 0.0480(8) Uani 1 1 d . . .
C34 C -0.3573(3) 0.2668(4) 0.3355(3) 0.0577(10) Uani 1 1 d . . .
H34 H -0.3277 0.3319 0.3699 0.069 Uiso 1 1 calc R . .
C35 C -0.4575(4) 0.1980(4) 0.3498(3) 0.0705(12) Uani 1 1 d . . .
H35 H -0.4967 0.2169 0.3955 0.085 Uiso 1 1 calc R . .
C36 C -0.5026(4) 0.1008(5) 0.2984(4) 0.0806(14) Uani 1 1 d . . .
H36 H -0.5708 0.0564 0.3107 0.097 Uiso 1 1 calc R . .
C37 C -0.4487(4) 0.0686(4) 0.2297(3) 0.0731(13) Uani 1 1 d . . .
H37 H -0.4792 0.0037 0.1951 0.088 Uiso 1 1 calc R . .
C38 C -0.3469(3) 0.1372(3) 0.2144(3) 0.0536(9) Uani 1 1 d . . .
N39 N -0.2707(3) 0.1295(3) 0.1540(2) 0.0605(9) Uani 1 1 d . . .
H39 H -0.2783 0.0774 0.1135 0.073 Uiso 1 1 calc R . .
C40 C -0.1840(3) 0.2158(3) 0.1689(3) 0.0574(10) Uani 1 1 d . . .
H40 H -0.1215 0.2290 0.1369 0.069 Uiso 1 1 calc R . .
O41 O 0.0795(2) 0.8193(2) 0.13782(19) 0.0639(8) Uani 1 1 d . . .
C42 C 0.1413(3) 0.7852(3) 0.0882(3) 0.0546(9) Uani 1 1 d . . .
O43 O 0.1146(3) 0.7198(3) 0.0223(2) 0.0730(9) Uani 1 1 d . . .
C44 C 0.2659(4) 0.8245(4) 0.1161(3) 0.0723(12) Uani 1 1 d . . .
F45 F 0.2931(4) 0.7641(4) 0.1765(4) 0.162(2) Uani 1 1 d . . .
F46 F 0.3279(3) 0.8177(4) 0.0526(3) 0.1455(19) Uani 1 1 d . . .
F47 F 0.2987(3) 0.9228(3) 0.1539(3) 0.1181(13) Uani 1 1 d . . .
O48 O 0.7851(3) 0.9901(3) 0.0395(3) 0.0892(11) Uani 1 1 d . . .
C49 C 0.7427(4) 0.9032(4) -0.0044(3) 0.0632(11) Uani 1 1 d . A .
O50 O 0.7831(3) 0.8539(3) -0.0587(3) 0.0941(12) Uani 1 1 d . . .
C51 C 0.6230(4) 0.8507(4) 0.0091(4) 0.0824(15) Uani 1 1 d . . .
F52A F 0.5801(5) 0.9009(6) 0.0695(7) 0.147(2) Uani 0.707(5) 1 d PD A 1
F53A F 0.6086(5) 0.7499(6) 0.0300(6) 0.147(2) Uani 0.707(5) 1 d PD A 1
F54A F 0.5527(4) 0.8372(6) -0.0631(5) 0.140(2) Uani 0.707(5) 1 d PD A 1
F52B F 0.5603(12) 0.9236(14) -0.0042(10) 0.147(2) Uani 0.293(5) 1 d PD A 2
F53B F 0.6085(12) 0.8220(11) 0.0908(14) 0.147(2) Uani 0.293(5) 1 d PD A 2
F54B F 0.5697(12) 0.7609(13) -0.0414(12) 0.140(2) Uani 0.293(5) 1 d PD A 2
O55 O 0.9553(3) 0.9997(2) 0.4254(2) 0.0697(8) Uani 1 1 d . . .
C56 C 0.9061(4) 0.9097(3) 0.3845(3) 0.0604(10) Uani 1 1 d . . .
O57 O 0.9021(4) 0.8204(3) 0.4061(3) 0.1023(13) Uani 1 1 d . . .
C58 C 0.8446(4) 0.9173(4) 0.2950(3) 0.0720(12) Uani 1 1 d . . .
F59 F 0.8613(5) 1.0159(3) 0.2726(3) 0.151(2) Uani 1 1 d . . .
F60 F 0.8782(4) 0.8669(4) 0.2297(2) 0.1270(14) Uani 1 1 d . . .
F61 F 0.7389(3) 0.8761(5) 0.2947(3) 0.158(2) Uani 1 1 d . . .
O62A O 0.5739(18) 0.6449(11) 0.4654(12) 0.345(10) Uani 0.769(7) 1 d PD B 1
O63A O 0.4505(19) 0.5165(12) 0.4182(12) 0.345(10) Uani 0.769(7) 1 d PD B 1
F66A F 0.4789(9) 0.7707(7) 0.3664(6) 0.179(2) Uani 0.769(7) 1 d PD B 1
F67A F 0.4918(9) 0.6517(7) 0.2687(6) 0.179(2) Uani 0.769(7) 1 d PD B 1
F68A F 0.3499(9) 0.6372(7) 0.3217(8) 0.211(5) Uani 0.769(7) 1 d PD B 1
O62B O 0.560(4) 0.554(3) 0.414(4) 0.345(10) Uani 0.231(7) 1 d PD B 2
O63B O 0.471(4) 0.595(3) 0.484(4) 0.345(10) Uani 0.231(7) 1 d PD B 2
F66B F 0.3935(19) 0.7073(17) 0.3847(19) 0.179(2) Uani 0.231(7) 1 d PD B 2
F67B F 0.543(3) 0.735(2) 0.3168(16) 0.179(2) Uani 0.231(7) 1 d PD B 2
F68B F 0.411(2) 0.589(2) 0.289(2) 0.211(5) Uani 0.231(7) 1 d PD B 2
C64 C 0.4950(13) 0.6100(8) 0.4226(8) 0.236(9) Uani 1 1 d D . .
C65 C 0.4583(8) 0.6664(6) 0.3501(6) 0.127(3) Uani 1 1 d D B .
O69 O 0.9654(7) 0.6209(5) 0.3724(5) 0.179(3) Uani 1 1 d . . .
O70 O 0.7828(9) 0.5308(9) 0.4466(7) 0.250(5) Uani 1 1 d . . .
O71 O 0.8441(8) 0.4210(8) 0.5597(10) 0.292(7) Uani 1 1 d . . .
H1A H -0.045(4) 0.070(3) 0.071(3) 0.092(18) Uiso 1 1 d D . .
H1B H 0.061(4) 0.112(5) 0.074(4) 0.12(2) Uiso 1 1 d D . .

loop_
_atom_site_aniso_label
_atom_site_aniso_U_11
_atom_site_aniso_U_22
_atom_site_aniso_U_33
_atom_site_aniso_U_23
_atom_site_aniso_U_13
_atom_site_aniso_U_12
O1 0.0603(19) 0.074(2) 0.068(2) -0.0048(16) 0.0072(16) 0.0108(16)
C2 0.083(3) 0.056(2) 0.070(3) 0.018(2) 0.012(2) 0.026(2)
C3 0.056(2) 0.0328(17) 0.0474(19) -0.0003(14) 0.0059(16) 0.0051(15)
C4 0.051(2) 0.0377(18) 0.0471(19) -0.0023(15) 0.0065(16) -0.0006(15)
C5 0.064(2) 0.053(2) 0.051(2) -0.0042(17) 0.0111(18) -0.0087(18)
N6 0.0450(16) 0.0423(16) 0.0505(17) 0.0026(13) 0.0087(13) -0.0007(13)
C7 0.0428(19) 0.047(2) 0.054(2) 0.0050(16) 0.0103(16) 0.0082(15)
C8 0.054(2) 0.061(2) 0.069(3) 0.004(2) 0.016(2) -0.0022(19)
C9 0.062(3) 0.073(3) 0.088(3) 0.018(3) 0.029(2) 0.003(2)
C10 0.077(3) 0.080(3) 0.068(3) 0.017(2) 0.030(2) 0.023(2)
C11 0.075(3) 0.063(2) 0.054(2) 0.0061(19) 0.009(2) 0.022(2)
C12 0.047(2) 0.047(2) 0.055(2) 0.0071(16) 0.0078(16) 0.0136(16)
N13 0.0530(18) 0.0464(17) 0.0525(18) -0.0024(14) 0.0036(14) 0.0028(14)
C14 0.049(2) 0.046(2) 0.051(2) 0.0011(16) 0.0076(16) 0.0003(16)
C15 0.054(2) 0.074(3) 0.085(3) -0.007(2) 0.008(2) 0.016(2)
C16 0.048(2) 0.0439(19) 0.054(2) -0.0093(16) -0.0024(16) 0.0068(16)
C17 0.059(2) 0.0377(18) 0.0441(19) -0.0063(14) -0.0038(16) 0.0086(16)
C18 0.074(3) 0.049(2) 0.054(2) -0.0096(17) -0.0128(19) 0.0189(19)
N19 0.0531(17) 0.0430(16) 0.0422(15) -0.0002(12) -0.0008(13) 0.0135(13)
C20 0.0459(19) 0.053(2) 0.049(2) 0.0065(16) 0.0087(16) 0.0166(16)
C21 0.065(3) 0.080(3) 0.047(2) 0.0051(19) 0.0015(18) 0.030(2)
C22 0.102(4) 0.113(4) 0.058(3) 0.021(3) 0.001(3) 0.062(3)
C23 0.132(5) 0.096(4) 0.079(4) 0.025(3) 0.010(3) 0.072(4)
C24 0.097(4) 0.059(3) 0.078(3) 0.011(2) 0.011(3) 0.033(2)
C25 0.055(2) 0.053(2) 0.054(2) 0.0073(17) 0.0109(17) 0.0193(17)
N26 0.061(2) 0.0474(18) 0.0542(18) -0.0083(14) -0.0032(15) 0.0130(15)
C27 0.058(2) 0.047(2) 0.047(2) -0.0020(16) -0.0043(17) 0.0149(17)
C28 0.080(3) 0.057(2) 0.057(2) 0.0127(19) 0.015(2) 0.014(2)
C29 0.057(2) 0.0373(17) 0.0455(19) -0.0024(14) 0.0072(16) 0.0070(15)
C30 0.0507(19) 0.0327(16) 0.0483(19) -0.0041(14) 0.0051(15) 0.0092(14)
C31 0.057(2) 0.042(2) 0.070(3) -0.0033(17) 0.0112(19) 0.0135(17)
N32 0.0479(17) 0.0523(17) 0.0506(17) 0.0006(13) 0.0118(14) 0.0139(14)
C33 0.0438(19) 0.055(2) 0.0475(19) 0.0052(16) 0.0047(15) 0.0162(16)
C34 0.055(2) 0.067(2) 0.056(2) 0.0024(19) 0.0096(18) 0.024(2)
C35 0.054(2) 0.098(3) 0.065(3) 0.005(2) 0.022(2) 0.026(2)
C36 0.043(2) 0.100(4) 0.092(3) 0.004(3) 0.016(2) 0.005(2)
C37 0.052(2) 0.083(3) 0.075(3) -0.009(2) 0.007(2) 0.005(2)
C38 0.043(2) 0.063(2) 0.052(2) 0.0004(18) 0.0016(16) 0.0121(17)
N39 0.0514(18) 0.069(2) 0.0525(18) -0.0130(16) 0.0086(15) 0.0048(16)
C40 0.052(2) 0.063(2) 0.053(2) -0.0060(18) 0.0136(17) 0.0104(19)
O41 0.0563(16) 0.0599(17) 0.0656(17) -0.0149(13) 0.0048(14) 0.0035(13)
C42 0.058(2) 0.043(2) 0.057(2) 0.0012(17) 0.0021(18) 0.0056(17)
O43 0.0683(19) 0.0721(19) 0.0663(18) -0.0195(15) 0.0068(15) 0.0032(15)
C44 0.061(3) 0.072(3) 0.078(3) -0.008(2) -0.004(2) 0.014(2)
F45 0.137(4) 0.161(4) 0.184(5) 0.044(3) -0.066(3) 0.047(3)
F46 0.0591(18) 0.222(5) 0.137(3) -0.063(3) 0.017(2) 0.021(2)
F47 0.0660(18) 0.103(2) 0.155(3) -0.051(2) 0.0017(19) -0.0126(17)
O48 0.0623(19) 0.090(2) 0.098(3) -0.039(2) 0.0116(18) 0.0004(17)
C49 0.054(2) 0.063(3) 0.069(3) -0.010(2) 0.001(2) 0.014(2)
O50 0.070(2) 0.086(2) 0.120(3) -0.036(2) 0.017(2) 0.0184(18)
C51 0.067(3) 0.065(3) 0.105(4) -0.024(3) 0.016(3) 0.005(2)
F52A 0.087(2) 0.125(3) 0.217(6) 0.003(4) 0.051(3) 0.001(2)
F53A 0.087(2) 0.125(3) 0.217(6) 0.003(4) 0.051(3) 0.001(2)
F54A 0.071(3) 0.154(6) 0.170(5) 0.009(5) -0.049(3) 0.003(3)
F52B 0.087(2) 0.125(3) 0.217(6) 0.003(4) 0.051(3) 0.001(2)
F53B 0.087(2) 0.125(3) 0.217(6) 0.003(4) 0.051(3) 0.001(2)
F54B 0.071(3) 0.154(6) 0.170(5) 0.009(5) -0.049(3) 0.003(3)
O55 0.081(2) 0.0612(18) 0.0608(17) 0.0093(14) 0.0031(15) 0.0081(15)
C56 0.065(3) 0.054(2) 0.064(3) 0.008(2) 0.014(2) 0.018(2)
O57 0.138(4) 0.064(2) 0.105(3) 0.014(2) -0.004(3) 0.028(2)
C58 0.080(3) 0.068(3) 0.066(3) -0.004(2) 0.005(2) 0.019(2)
F59 0.235(5) 0.096(3) 0.108(3) 0.015(2) -0.071(3) 0.040(3)
F60 0.146(3) 0.164(4) 0.073(2) -0.026(2) 0.013(2) 0.051(3)
F61 0.072(2) 0.282(6) 0.103(3) 0.019(3) -0.003(2) 0.021(3)
O62A 0.46(2) 0.181(9) 0.292(12) 0.037(9) -0.242(15) -0.021(11)
O63A 0.46(2) 0.181(9) 0.292(12) 0.037(9) -0.242(15) -0.021(11)
F66A 0.225(7) 0.153(5) 0.171(5) -0.030(4) -0.011(4) 0.091(5)
F67A 0.225(7) 0.153(5) 0.171(5) -0.030(4) -0.011(4) 0.091(5)
F68A 0.180(9) 0.168(8) 0.234(10) 0.018(7) -0.116(8) -0.011(5)
O62B 0.46(2) 0.181(9) 0.292(12) 0.037(9) -0.242(15) -0.021(11)
O63B 0.46(2) 0.181(9) 0.292(12) 0.037(9) -0.242(15) -0.021(11)
F66B 0.225(7) 0.153(5) 0.171(5) -0.030(4) -0.011(4) 0.091(5)
F67B 0.225(7) 0.153(5) 0.171(5) -0.030(4) -0.011(4) 0.091(5)
F68B 0.180(9) 0.168(8) 0.234(10) 0.018(7) -0.116(8) -0.011(5)
C64 0.38(2) 0.109(7) 0.195(11) -0.069(7) -0.176(13) 0.098(11)
C65 0.143(7) 0.100(5) 0.134(6) -0.052(5) -0.011(5) 0.047(5)
O69 0.231(8) 0.114(4) 0.182(6) -0.052(4) -0.031(5) 0.055(5)
O70 0.232(10) 0.286(11) 0.209(9) -0.088(8) 0.012(7) 0.059(9)
O71 0.203(9) 0.175(7) 0.466(19) -0.159(10) -0.022(10) 0.052(7)

loop_
_atom_type_symbol
_atom_type_description
_atom_type_scat_dispersion_real
_atom_type_scat_dispersion_imag
_atom_type_scat_source
C C 0.0033 0.0016 'International Tables Vol C Tables 4.2.6.8 and 6.1.1.4'
H H 0.0000 0.0000 'International Tables Vol C Tables 4.2.6.8 and 6.1.1.4'
N N 0.0061 0.0033 'International Tables Vol C Tables 4.2.6.8 and 6.1.1.4'
O O 0.0106 0.0060 'International Tables Vol C Tables 4.2.6.8 and 6.1.1.4'
F F 0.0171 0.0103 'International Tables Vol C Tables 4.2.6.8 and 6.1.1.4'

loop_
_geom_angle_atom_site_label_1
_geom_angle_atom_site_label_2
_geom_angle_atom_site_label_3
_geom_angle
H1A O1 H1B 98(6)
C3 C2 H2A 109.5
C3 C2 H2B 109.5
H2A C2 H2B 109.5
C3 C2 H2C 109.5
H2A C2 H2C 109.5
H2B C2 H2C 109.5
C30 C3 C4 118.5(3)
C30 C3 C2 120.0(4)
C4 C3 C2 121.5(3)
C16 C4 C3 121.4(3)
C16 C4 C5 119.4(4)
C3 C4 C5 119.2(4)
N6 C5 C4 112.6(3)
N6 C5 H5A 109.1
C4 C5 H5A 109.1
N6 C5 H5B 109.1
C4 C5 H5B 109.1
H5A C5 H5B 107.8
C14 N6 C7 107.4(3)
C14 N6 C5 127.9(3)
C7 N6 C5 124.7(3)
C12 C7 C8 122.7(4)
C12 C7 N6 106.6(3)
C8 C7 N6 130.5(4)
C9 C8 C7 115.4(4)
C9 C8 H8 122.3
C7 C8 H8 122.3
C8 C9 C10 122.6(4)
C8 C9 H9 118.7
C10 C9 H9 118.7
C11 C10 C9 121.8(4)
C11 C10 H10 119.1
C9 C10 H10 119.1
C10 C11 C12 116.2(4)
C10 C11 H11 121.9
C12 C11 H11 121.9
N13 C12 C7 106.2(3)
N13 C12 C11 132.5(4)
C7 C12 C11 121.3(4)
C14 N13 C12 109.0(3)
C14 N13 H13 125.5
C12 N13 H13 125.5
N13 C14 N6 110.7(3)
N13 C14 H14 124.6
N6 C14 H14 124.6
C16 C15 H15A 109.5
C16 C15 H15B 109.5
H15A C15 H15B 109.5
C16 C15 H15C 109.5
H15A C15 H15C 109.5
H15B C15 H15C 109.5
C17 C16 C4 118.9(3)
C17 C16 C15 120.4(4)
C4 C16 C15 120.8(4)
C16 C17 C29 120.6(3)
C16 C17 C18 119.8(4)
C29 C17 C18 119.6(4)
N19 C18 C17 113.3(3)
N19 C18 H18A 108.9
C17 C18 H18A 108.9
N19 C18 H18B 108.9
C17 C18 H18B 108.9
H18A C18 H18B 107.7
C27 N19 C20 108.2(3)
C27 N19 C18 127.3(3)
C20 N19 C18 124.4(3)
C21 C20 C25 123.1(4)
C21 C20 N19 130.8(4)
C25 C20 N19 106.1(3)
C22 C21 C20 115.7(4)
C22 C21 H21 122.1
C20 C21 H21 122.1
C21 C22 C23 121.3(5)
C21 C22 H22 119.3
C23 C22 H22 119.3
C24 C23 C22 123.0(5)
C24 C23 H23 118.5
C22 C23 H23 118.5
C23 C24 C25 115.9(5)
C23 C24 H24 122.1
C25 C24 H24 122.1
N26 C25 C20 107.1(3)
N26 C25 C24 131.8(4)
C20 C25 C24 121.0(4)
C27 N26 C25 108.8(3)
C27 N26 H26 125.6
C25 N26 H26 125.6
N26 C27 N19 109.8(3)
N26 C27 H27 125.1
N19 C27 H27 125.1
C29 C28 H28A 109.5
C29 C28 H28B 109.5
H28A C28 H28B 109.5
C29 C28 H28C 109.5
H28A C28 H28C 109.5
H28B C28 H28C 109.5
C30 C29 C17 119.1(3)
C30 C29 C28 120.1(4)
C17 C29 C28 120.8(4)
C29 C30 C3 121.3(3)
C29 C30 C31 118.5(3)
C3 C30 C31 120.2(3)
N32 C31 C30 111.0(3)
N32 C31 H31A 109.4
C30 C31 H31A 109.4
N32 C31 H31B 109.4
C30 C31 H31B 109.4
H31A C31 H31B 108.0
C40 N32 C33 107.8(3)
C40 N32 C31 125.7(3)
C33 N32 C31 126.5(3)
C38 C33 C34 122.0(4)
C38 C33 N32 106.5(3)
C34 C33 N32 131.5(4)
C35 C34 C33 116.3(4)
C35 C34 H34 121.9
C33 C34 H34 121.9
C34 C35 C36 122.2(4)
C34 C35 H35 118.9
C36 C35 H35 118.9
C37 C36 C35 121.6(4)
C37 C36 H36 119.2
C35 C36 H36 119.2
C36 C37 C38 117.0(4)
C36 C37 H37 121.5
C38 C37 H37 121.5
N39 C38 C37 132.3(4)
N39 C38 C33 106.7(3)
C37 C38 C33 121.0(4)
C40 N39 C38 108.5(3)
C40 N39 H39 125.7
C38 N39 H39 125.7
N39 C40 N32 110.5(3)
N39 C40 H40 124.8
N32 C40 H40 124.8
O43 C42 O41 128.7(4)
O43 C42 C44 115.3(4)
O41 C42 C44 115.9(4)
F46 C44 F47 107.9(5)
F46 C44 F45 105.3(5)
F47 C44 F45 104.8(5)
F46 C44 C42 114.2(4)
F47 C44 C42 114.3(4)
F45 C44 C42 109.6(4)
O50 C49 O48 129.5(4)
O50 C49 C51 114.9(4)
O48 C49 C51 115.5(4)
F52A C51 F53B 55.0(6)
F52A C51 F54A 104.9(7)
F53B C51 F54A 131.8(8)
F52A C51 F53A 107.5(6)
F53B C51 F53A 57.1(6)
F54A C51 F53A 101.6(6)
F52A C51 F54B 126.1(9)
F53B C51 F54B 102.9(11)
F54A C51 F54B 50.1(6)
F53A C51 F54B 52.9(7)
F52A C51 F52B 52.6(6)
F53B C51 F52B 105.8(9)
F54A C51 F52B 60.2(6)
F53A C51 F52B 139.1(8)
F54B C51 F52B 106.0(9)
F52A C51 C49 115.4(5)
F53B C51 C49 113.3(8)
F54A C51 C49 114.8(6)
F53A C51 C49 111.6(5)
F54B C51 C49 118.5(9)
F52B C51 C49 109.4(8)
O57 C56 O55 128.9(5)
O57 C56 C58 117.0(4)
O55 C56 C58 114.1(4)
F61 C58 F59 108.1(5)
F61 C58 F60 107.3(5)
F59 C58 F60 104.2(5)
F61 C58 C56 111.5(4)
F59 C58 C56 113.3(4)
F60 C58 C56 111.9(4)
O62A C64 O63A 120.8(14)
O62A C64 O63B 78(2)
O63A C64 O63B 74(2)
O62A C64 O62B 69.0(14)
O63A C64 O62B 66.9(13)
O63B C64 O62B 102(5)
O62A C64 C65 122.3(14)
O63A C64 C65 114.4(10)
O63B C64 C65 134(4)
O62B C64 C65 123(3)
F66B C65 F68B 113.6(16)
F66B C65 F66A 58.1(9)
F68B C65 F66A 141.0(18)
F66B C65 F67B 115.2(14)
F68B C65 F67B 108.6(17)
F66A C65 F67B 58.0(8)
F66B C65 F67A 138.8(17)
F68B C65 F67A 53.2(12)
F66A C65 F67A 105.3(9)
F67B C65 F67A 55.6(8)
F66B C65 F68A 59.0(10)
F68B C65 F68A 54.8(10)
F66A C65 F68A 102.6(9)
F67B C65 F68A 129.1(15)
F67A C65 F68A 94.3(9)
F66B C65 C64 101.9(17)
F68B C65 C64 103.8(17)
F66A C65 C64 115.2(7)
F67B C65 C64 113.1(15)
F67A C65 C64 118.9(8)
F68A C65 C64 117.5(10)

loop_
_geom_bond_atom_site_label_1
_geom_bond_atom_site_label_2
_geom_bond_distance
O1 H1A 0.85(2)
O1 H1B 0.86(2)
C2 C3 1.508(6)
C2 H2A 0.9600
C2 H2B 0.9600
C2 H2C 0.9600
C3 C30 1.402(5)
C3 C4 1.402(5)
C4 C16 1.400(6)
C4 C5 1.516(5)
C5 N6 1.469(5)
C5 H5A 0.9700
C5 H5B 0.9700
N6 C14 1.324(5)
N6 C7 1.400(5)
C7 C12 1.384(5)
C7 C8 1.396(5)
C8 C9 1.365(7)
C8 H8 0.9300
C9 C10 1.400(7)
C9 H9 0.9300
C10 C11 1.378(7)
C10 H10 0.9300
C11 C12 1.392(6)
C11 H11 0.9300
C12 N13 1.379(5)
N13 C14 1.313(5)
N13 H13 0.8600
C14 H14 0.9300
C15 C16 1.505(6)
C15 H15A 0.9600
C15 H15B 0.9600
C15 H15C 0.9600
C16 C17 1.397(6)
C17 C29 1.412(6)
C17 C18 1.508(6)
C18 N19 1.473(5)
C18 H18A 0.9700
C18 H18B 0.9700
N19 C27 1.337(5)
N19 C20 1.395(5)
C20 C21 1.380(6)
C20 C25 1.385(5)
C21 C22 1.381(7)
C21 H21 0.9300
C22 C23 1.397(8)
C22 H22 0.9300
C23 C24 1.366(8)
C23 H23 0.9300
C24 C25 1.395(6)
C24 H24 0.9300
C25 N26 1.379(5)
N26 C27 1.325(5)
N26 H26 0.8600
C27 H27 0.9300
C28 C29 1.517(5)
C28 H28A 0.9600
C28 H28B 0.9600
C28 H28C 0.9600
C29 C30 1.392(5)
C30 C31 1.509(5)
C31 N32 1.482(5)
C31 H31A 0.9700
C31 H31B 0.9700
N32 C40 1.331(5)
N32 C33 1.397(5)
C33 C38 1.388(5)
C33 C34 1.393(5)
C34 C35 1.369(6)
C34 H34 0.9300
C35 C36 1.390(7)
C35 H35 0.9300
C36 C37 1.377(7)
C36 H36 0.9300
C37 C38 1.387(6)
C37 H37 0.9300
C38 N39 1.382(5)
N39 C40 1.325(5)
N39 H39 0.8600
C40 H40 0.9300
O41 C42 1.254(5)
C42 O43 1.229(5)
C42 C44 1.522(6)
C44 F46 1.287(6)
C44 F47 1.304(5)
C44 F45 1.320(7)
O48 C49 1.232(5)
C49 O50 1.222(5)
C49 C51 1.503(7)
C51 F52A 1.310(9)
C51 F53B 1.32(2)
C51 F54A 1.322(8)
C51 F53A 1.326(9)
C51 F54B 1.332(17)
C51 F52B 1.387(19)
O55 C56 1.259(5)
C56 O57 1.205(5)
C56 C58 1.528(7)
C58 F61 1.284(6)
C58 F59 1.302(6)
C58 F60 1.302(6)
O62A C64 1.109(13)
O63A C64 1.181(13)
F66A C65 1.303(11)
F67A C65 1.346(12)
F68A C65 1.336(12)
O62B C64 1.23(6)
O63B C64 1.01(6)
F66B C65 1.21(3)
F67B C65 1.34(3)
F68B C65 1.30(3)
C64 C65 1.465(12)

loop_
_geom_hbond_atom_site_label_D
_geom_hbond_atom_site_label_H
_geom_hbond_atom_site_label_A
_geom_hbond_distance_DH
_geom_hbond_distance_HA
_geom_hbond_distance_DA
_geom_hbond_angle_DHA
_geom_hbond_site_symmetry_A
N13 H13 O41 0.86 2.06 2.803(4) 144.3 2_565
O1 H1B O50 0.86(2) 1.91(4) 2.702(5) 152(6) 2_665
N26 H26 O41 0.86 1.89 2.739(4) 167.5 1_545
N39 H39 O48 0.86 1.89 2.673(5) 150.2 1_445
O1 H1A O48 0.85(2) 2.10(4) 2.868(5) 149(5) 1_445
